data_7035541
loop_
_publ_author_name
'Ghosh, Raja'
'Pedicini, Anthony F.'
'Rao, Purna Chandra'
'Asha, K. S.'
'Reber, Arthur C.'
'Mandal, Sukhendu'

_publ_section_title
;
 The effect of cluster size on the optical band gap energy of Zn-based
 metal-organic frameworks.
;
_journal_issue 30
_journal_name_full 'Dalton transactions (Cambridge, England : 2003)'
_journal_page_first 13464
_journal_page_last 13468
_journal_paper_doi 10.1039/c5dt02132d
_journal_volume 44
_journal_year 2015
_chemical_formula_sum 'C53 H38 N2 O20 S3 Zn3'
_chemical_formula_weight 1315.14
_chemical_name_common zinccarboxylate
_chemical_name_systematic
;
 ?
;
_space_group_crystal_system monoclinic
_space_group_IT_number 14
_space_group_name_Hall '-P 2yn'
_space_group_name_H-M_alt 'P 1 21/n 1'
_symmetry_space_group_name_Hall '-P 2yn'
_symmetry_space_group_name_H-M 'P 1 21/n 1'
_atom_sites_solution_hydrogens geom
_atom_sites_solution_primary direct
_atom_sites_solution_secondary difmap
_audit_creation_method SHELXL-2014
_audit_update_record
;
2015-03-09 deposited with the CCDC.
2015-06-24 downloaded from the CCDC.
;
_cell_angle_alpha 90
_cell_angle_beta 98.4720(10)
_cell_angle_gamma 90
_cell_formula_units_Z 4
_cell_length_a 16.3303(4)
_cell_length_b 20.6847(5)
_cell_length_c 16.9801(4)
_cell_measurement_temperature 298(2)
_cell_volume 5673.1(2)
_computing_cell_refinement 'Bruker SMART'
_computing_data_collection 'Bruker SMART'
_computing_data_reduction 'Bruker SAINT'
_computing_molecular_graphics 'Bruker SHELXTL'
_computing_publication_material 'Bruker SHELXTL'
_computing_structure_refinement 'SHELXL-2014 (Sheldrick, 2014)'
_computing_structure_solution 'SHELXS-97 (Sheldrick, 1990)'
_diffrn_ambient_temperature 298(2)
_diffrn_measured_fraction_theta_full 0.942
_diffrn_measured_fraction_theta_max 1.000
_diffrn_measurement_device_type 'CCD area detector'
_diffrn_measurement_method 'phi and omega scans'
_diffrn_radiation_type MoK\a
_diffrn_radiation_wavelength 0.71073
_diffrn_reflns_av_R_equivalents 0.0723
_diffrn_reflns_av_unetI/netI 0.0729
_diffrn_reflns_laue_measured_fraction_full 0.942
_diffrn_reflns_laue_measured_fraction_max 1.000
_diffrn_reflns_limit_h_max 19
_diffrn_reflns_limit_h_min -19
_diffrn_reflns_limit_k_max 22
_diffrn_reflns_limit_k_min -24
_diffrn_reflns_limit_l_max 19
_diffrn_reflns_limit_l_min -19
_diffrn_reflns_number 43897
_diffrn_reflns_point_group_measured_fraction_full 0.942
_diffrn_reflns_point_group_measured_fraction_max 1.000
_diffrn_reflns_theta_full 25.242
_diffrn_reflns_theta_max 24.712
_diffrn_reflns_theta_min 1.562
_exptl_absorpt_coefficient_mu 1.445
_exptl_absorpt_correction_T_max 0.880
_exptl_absorpt_correction_T_min 0.845
_exptl_absorpt_correction_type empirical
_exptl_absorpt_process_details SADABS
_exptl_crystal_colour colorless
_exptl_crystal_density_diffrn 1.540
_exptl_crystal_description platelike
_exptl_crystal_F_000 2672
_exptl_crystal_size_max 0.200
_exptl_crystal_size_mid 0.150
_exptl_crystal_size_min 0.150
_refine_diff_density_max 1.713
_refine_diff_density_min -0.522
_refine_diff_density_rms 0.168
_refine_ls_extinction_method none
_refine_ls_goodness_of_fit_ref 1.039
_refine_ls_hydrogen_treatment none
_refine_ls_matrix_type full
_refine_ls_number_parameters 729
_refine_ls_number_reflns 9670
_refine_ls_number_restraints 0
_refine_ls_restrained_S_all 1.039
_refine_ls_R_factor_all 0.1173
_refine_ls_R_factor_gt 0.0639
_refine_ls_shift/su_max 0.002
_refine_ls_shift/su_mean 0.000
_refine_ls_structure_factor_coef Fsqd
_refine_ls_weighting_details 'w=1/[\s^2^(Fo^2^)+(0.1273P)^2^+2.4768P] where P=(Fo^2^+2Fc^2^)/3'
_refine_ls_weighting_scheme calc
_refine_ls_wR_factor_gt 0.1734
_refine_ls_wR_factor_ref 0.2129
_reflns_Friedel_coverage 0.000
_reflns_number_gt 6042
_reflns_number_total 9670
_reflns_threshold_expression 'I > 2\s(I)'
_cod_data_source_file c5dt02132d2.cif
_cod_data_source_block compound2
_cod_depositor_comments 'Adding full bibliography for 7035540--7035542.cif.'
_cod_database_code 7035541
_shelx_space_group_comment
;
The symmetry employed for this shelxl refinement is uniquely defined
by the following loop, which should always be used as a source of
symmetry information in preference to the above space-group names.
They are only intended as comments.
;
_shelx_estimated_absorpt_t_min 0.761
_shelx_estimated_absorpt_t_max 0.812
_shelxl_version_number 2014-3

loop_
_space_group_symop_operation_xyz
'x, y, z'
'-x+1/2, y+1/2, -z+1/2'
'-x, -y, -z'
'x-1/2, -y-1/2, z-1/2'

loop_
_atom_site_label
_atom_site_type_symbol
_atom_site_fract_x
_atom_site_fract_y
_atom_site_fract_z
_atom_site_U_iso_or_equiv
_atom_site_adp_type
_atom_site_occupancy
_atom_site_site_symmetry_order
_atom_site_calc_flag
_atom_site_refinement_flags_posn
_atom_site_refinement_flags_adp
Zn1 Zn 0.47966(5) 0.17416(4) 0.24922(4) 0.0336(2) Uani 1 1 d . .
Zn2 Zn 0.60281(5) 0.15028(4) 0.43951(4) 0.0354(2) Uani 1 1 d . .
Zn3 Zn 0.38786(5) 0.13803(4) 0.05566(5) 0.0428(3) Uani 1 1 d . .
S1 S 0.54593(18) 0.56473(12) 0.3733(2) 0.0858(10) Uani 1 1 d . .
S2 S -0.04189(10) 0.27397(9) 0.24087(10) 0.0371(4) Uani 1 1 d . .
S3 S 0.11763(10) 0.00600(9) 0.45812(11) 0.0398(5) Uani 1 1 d . .
O1 O 0.6035(3) 0.1552(3) 0.2526(3) 0.0715(19) Uani 1 1 d . .
O2 O 0.4962(3) 0.2468(3) 0.3300(3) 0.0512(13) Uani 1 1 d . .
O3 O 0.4771(4) 0.1110(3) 0.3576(4) 0.085(2) Uani 1 1 d . .
O4 O 0.4931(3) 0.2428(3) 0.1620(3) 0.0503(13) Uani 1 1 d . .
O5 O 0.3540(3) 0.1878(2) 0.2387(3) 0.0429(12) Uani 1 1 d . .
O6 O 0.4613(6) 0.0877(3) 0.1908(5) 0.112(3) Uani 1 1 d . .
O7 O 0.5961(3) 0.2446(2) 0.4337(3) 0.0488(13) Uani 1 1 d . .
O8 O 0.6694(3) 0.1140(3) 0.3647(3) 0.0514(14) Uani 1 1 d . .
O9 O 0.5106(4) 0.1040(3) 0.4867(4) 0.081(2) Uani 1 1 d . .
O10 O 0.4615(4) 0.2070(3) 0.0371(3) 0.0566(15) Uani 1 1 d . .
O11 O 0.3020(3) 0.1732(3) 0.1090(3) 0.0518(14) Uani 1 1 d . .
O12 O 0.4341(5) 0.0522(3) 0.0701(4) 0.086(2) Uani 1 1 d . .
O13 O 0.6886(3) 0.1410(3) 0.5349(3) 0.0552(14) Uani 1 1 d . .
O14 O 0.3255(4) 0.1251(3) -0.0538(3) 0.0602(15) Uani 1 1 d . .
O15 O -0.0956(3) 0.2766(3) 0.1654(3) 0.0535(14) Uani 1 1 d . .
O16 O -0.0653(3) 0.2371(2) 0.3049(3) 0.0479(13) Uani 1 1 d . .
O17 O 0.1198(3) -0.0431(3) 0.5174(3) 0.0565(14) Uani 1 1 d . .
O18 O 0.0719(3) -0.0040(3) 0.3803(3) 0.0528(14) Uani 1 1 d . .
O19 O 0.5631(5) 0.5895(3) 0.4521(5) 0.119(3) Uani 1 1 d . .
O20 O 0.4731(4) 0.5844(3) 0.3212(6) 0.121(3) Uani 1 1 d . .
C17 C 0.2366(4) 0.0508(4) 0.3760(4) 0.0428(18) Uani 1 1 d . .
H17 H 0.1944 0.0542 0.3330 0.051 Uiso 1 1 calc R U
C31 C 0.1511(4) 0.2230(4) 0.1326(4) 0.0411(18) Uani 1 1 d . .
H31 H 0.1627 0.2195 0.0807 0.049 Uiso 1 1 calc R U
C30 C 0.0729(4) 0.2426(4) 0.1459(4) 0.0430(18) Uani 1 1 d . .
H30 H 0.0322 0.2524 0.1033 0.052 Uiso 1 1 calc R U
C15 C 0.2830(4) 0.0189(4) 0.5114(4) 0.0458(19) Uani 1 1 d . .
H15 H 0.2719 0.0001 0.5585 0.055 Uiso 1 1 calc R U
C27 C 0.1937(4) 0.2132(4) 0.2738(4) 0.0432(18) Uani 1 1 d . .
H27 H 0.2338 0.2035 0.3169 0.052 Uiso 1 1 calc R U
C02 C 0.5266(6) -0.0964(4) 0.2788(5) 0.064(2) Uani 1 1 d . .
H02 H 0.5405 -0.1046 0.3330 0.077 Uiso 1 1 calc R U
C2 C 0.8249(7) 0.1475(6) 0.6531(7) 0.105(4) Uani 1 1 d . .
H2A H 0.8654 0.1136 0.6602 0.158 Uiso 1 1 calc R U
H2B H 0.8392 0.1801 0.6930 0.158 Uiso 1 1 calc R U
H2C H 0.8235 0.1663 0.6012 0.158 Uiso 1 1 calc R U
C1 C 0.6827(5) 0.1206(4) 0.5995(5) 0.056(2) Uani 1 1 d . .
H1 H 0.6320 0.1034 0.6075 0.068 Uiso 1 1 calc R U
C9 C 0.8678(5) 0.0814(4) 0.1768(6) 0.056(2) Uani 1 1 d . .
C43 C 0.5935(6) 0.4482(5) 0.4417(5) 0.063(2) Uani 1 1 d . .
H43 H 0.6249 0.4715 0.4822 0.075 Uiso 1 1 calc R U
C20 C 0.5089(6) -0.0348(5) 0.2522(5) 0.070(3) Uani 1 1 d . .
H20 H 0.5118 -0.0009 0.2884 0.085 Uiso 1 1 calc R U
C26 C 0.2122(4) 0.2085(3) 0.1964(4) 0.0339(15) Uani 1 1 d . .
C24 C 0.4850(5) -0.0728(4) 0.1178(5) 0.052(2) Uani 1 1 d . .
H24 H 0.4709 -0.0650 0.0635 0.062 Uiso 1 1 calc R U
C3 C 0.2989(5) 0.1678(5) -0.1007(5) 0.059(2) Uani 1 1 d . .
H3 H 0.3054 0.2105 -0.0837 0.071 Uiso 1 1 calc R U
C12 C 0.4623(5) 0.0959(4) 0.4232(6) 0.059(2) Uani 1 1 d . .
C28 C 0.1159(4) 0.2322(4) 0.2863(4) 0.0432(18) Uani 1 1 d . .
H28 H 0.1035 0.2348 0.3380 0.052 Uiso 1 1 calc R U
C38 C 0.5142(4) 0.3198(4) -0.0244(4) 0.0409(17) Uani 1 1 d . .
H38 H 0.4898 0.2882 -0.0593 0.049 Uiso 1 1 calc R U
C36 C 0.5798(4) 0.4219(3) -0.0033(4) 0.0362(16) Uani 1 1 d . .
C42 C 0.5934(5) 0.3815(4) 0.4424(4) 0.056(2) Uani 1 1 d . .
H42 H 0.6257 0.3598 0.4838 0.067 Uiso 1 1 calc R U
C29 C 0.0562(4) 0.2473(3) 0.2230(4) 0.0321(15) Uani 1 1 d . .
N1 N 0.7430(5) 0.1207(4) 0.6606(4) 0.070(2) Uani 1 1 d . .
C6 C 0.7344(4) 0.1086(4) 0.2512(4) 0.0435(18) Uani 1 1 d . .
C25 C 0.2972(4) 0.1878(3) 0.1810(4) 0.0371(16) Uani 1 1 d . .
C35 C 0.5881(4) 0.4137(4) 0.0789(4) 0.0444(19) Uani 1 1 d . .
H35 H 0.6124 0.4455 0.1133 0.053 Uiso 1 1 calc R U
C46 C 0.5004(5) 0.3783(4) 0.3216(5) 0.055(2) Uani 1 1 d . .
H46 H 0.4697 0.3551 0.2805 0.066 Uiso 1 1 calc R U
C33 C 0.5217(4) 0.3098(3) 0.0569(4) 0.0346(16) Uani 1 1 d . .
C23 C 0.5042(5) -0.1348(4) 0.1450(4) 0.0475(19) Uani 1 1 d . .
H23 H 0.5040 -0.1687 0.1090 0.057 Uiso 1 1 calc R U
C16 C 0.3152(5) 0.0706(4) 0.3690(5) 0.051(2) Uani 1 1 d . .
H16 H 0.3265 0.0866 0.3206 0.062 Uiso 1 1 calc R U
C11 C 0.7278(6) 0.1106(5) 0.1699(5) 0.072(3) Uani 1 1 d . .
H11 H 0.6776 0.1219 0.1396 0.086 Uiso 1 1 calc R U
C19 C 0.4868(5) -0.0227(4) 0.1715(5) 0.051(2) Uani 1 1 d . .
C14 C 0.3622(4) 0.0400(4) 0.5042(5) 0.051(2) Uani 1 1 d . .
H14 H 0.4047 0.0363 0.5469 0.061 Uiso 1 1 calc R U
C51 C 0.5463(4) 0.2743(4) 0.3821(4) 0.0365(16) Uani 1 1 d . .
C45 C 0.4986(5) 0.4446(5) 0.3195(6) 0.072(3) Uani 1 1 d . .
H45 H 0.4660 0.4663 0.2783 0.086 Uiso 1 1 calc R U
C18 C 0.4613(5) 0.0450(4) 0.1437(6) 0.059(2) Uani 1 1 d . .
C8 C 0.8752(5) 0.0776(4) 0.2566(5) 0.055(2) Uani 1 1 d . .
H8 H 0.9257 0.0665 0.2864 0.066 Uiso 1 1 calc R U
C44 C 0.5467(5) 0.4787(4) 0.3803(6) 0.058(2) Uani 1 1 d . .
C5 C 0.6624(4) 0.1271(4) 0.2923(4) 0.0406(17) Uani 1 1 d . .
C13 C 0.3778(4) 0.0670(4) 0.4326(5) 0.048(2) Uani 1 1 d . .
N2 N 0.2624(4) 0.1570(4) -0.1725(4) 0.0594(19) Uani 1 1 d . .
C4 C 0.2297(6) 0.2108(6) -0.2232(6) 0.096(4) Uani 1 1 d . .
H4A H 0.1704 0.2112 -0.2280 0.144 Uiso 1 1 calc R U
H4B H 0.2459 0.2058 -0.2750 0.144 Uiso 1 1 calc R U
H4C H 0.2514 0.2507 -0.2000 0.144 Uiso 1 1 calc R U
C7 C 0.8080(4) 0.0899(4) 0.2940(5) 0.051(2) Uani 1 1 d . .
H7 H 0.8125 0.0856 0.3490 0.062 Uiso 1 1 calc R U
C34 C 0.5596(4) 0.3573(4) 0.1079(4) 0.0432(18) Uani 1 1 d . .
H34 H 0.5657 0.3506 0.1626 0.052 Uiso 1 1 calc R U
C41 C 0.5460(4) 0.3457(3) 0.3822(4) 0.0366(16) Uani 1 1 d . .
C37 C 0.5431(4) 0.3765(4) -0.0542(4) 0.0398(17) Uani 1 1 d . .
H37 H 0.5372 0.3833 -0.1089 0.048 Uiso 1 1 calc R U
C32 C 0.4904(4) 0.2488(4) 0.0890(4) 0.0397(17) Uani 1 1 d . .
C39 C 0.2206(4) 0.0262(3) 0.4468(4) 0.0363(16) Uani 1 1 d . .
C22 C 0.5235(4) -0.1460(3) 0.2246(4) 0.0373(16) Uani 1 1 d . .
C21 C 0.7947(6) 0.0962(5) 0.1328(5) 0.077(3) Uani 1 1 d . .
H21 H 0.7896 0.0965 0.0775 0.092 Uiso 1 1 calc R U
C47 C 0.2524(7) 0.0927(6) -0.2014(6) 0.097(4) Uani 1 1 d . .
H47A H 0.2823 0.0637 -0.1634 0.145 Uiso 1 1 calc R U
H47B H 0.2736 0.0894 -0.2511 0.145 Uiso 1 1 calc R U
H47C H 0.1947 0.0816 -0.2092 0.145 Uiso 1 1 calc R U
C50 C 0.7246(9) 0.0936(8) 0.7366(8) 0.142(5) Uiso 1 1 d . .
H50A H 0.7567 0.0551 0.7491 0.212 Uiso 1 1 calc R U
H50B H 0.6667 0.0833 0.7317 0.212 Uiso 1 1 calc R U
H50C H 0.7383 0.1248 0.7783 0.212 Uiso 1 1 calc R U
C70 C 0.2637(9) 0.2568(15) 0.4856(11) 0.32(2) Uani 1 1 d . .
C74 C 0.7084(8) 0.1512(7) -0.0603(6) 0.117(5) Uani 1 1 d . .
C72 C 0.1961(8) 0.0452(7) 0.1763(8) 0.117(4) Uani 1 1 d . .
C71 C 0.323(2) 0.2666(9) 0.4674(8) 0.286(19) Uani 1 1 d . .
C75 C 0.7702(9) 0.5101(7) 0.5565(9) 0.136(5) Uani 1 1 d . .

loop_
_atom_site_aniso_label
_atom_site_aniso_U_11
_atom_site_aniso_U_22
_atom_site_aniso_U_33
_atom_site_aniso_U_23
_atom_site_aniso_U_13
_atom_site_aniso_U_12
Zn1 0.0352(4) 0.0346(5) 0.0306(4) -0.0017(3) 0.0033(3) 0.0017(3)
Zn2 0.0352(4) 0.0401(5) 0.0312(4) 0.0025(4) 0.0055(3) 0.0008(4)
Zn3 0.0496(5) 0.0440(6) 0.0357(4) -0.0026(4) 0.0092(4) 0.0051(4)
S1 0.090(2) 0.0353(14) 0.154(3) 0.0002(16) 0.091(2) 0.0000(13)
S2 0.0346(9) 0.0376(11) 0.0387(9) -0.0006(8) 0.0036(7) -0.0003(8)
S3 0.0362(10) 0.0332(11) 0.0517(11) -0.0070(9) 0.0122(8) -0.0082(8)
O1 0.052(3) 0.106(5) 0.060(3) 0.031(3) 0.023(3) 0.035(3)
O2 0.058(3) 0.043(3) 0.050(3) -0.016(3) -0.002(3) 0.002(3)
O3 0.067(4) 0.085(5) 0.112(5) 0.038(4) 0.043(4) 0.003(4)
O4 0.060(3) 0.055(4) 0.037(3) 0.015(2) 0.011(2) -0.009(3)
O5 0.033(3) 0.054(4) 0.041(3) 0.004(2) 0.003(2) 0.002(2)
O6 0.162(8) 0.025(4) 0.140(7) -0.027(4) -0.007(6) 0.014(4)
O7 0.060(3) 0.036(3) 0.046(3) 0.007(2) -0.007(3) -0.003(2)
O8 0.047(3) 0.067(4) 0.043(3) 0.003(3) 0.016(2) 0.017(3)
O9 0.051(4) 0.082(5) 0.113(6) -0.014(4) 0.016(4) -0.011(3)
O10 0.081(4) 0.045(4) 0.049(3) -0.001(3) 0.027(3) -0.012(3)
O11 0.048(3) 0.071(4) 0.039(3) -0.004(3) 0.012(2) 0.014(3)
O12 0.127(6) 0.044(4) 0.092(5) 0.020(4) 0.031(4) 0.023(4)
O13 0.055(3) 0.063(4) 0.044(3) 0.002(3) -0.004(3) 0.003(3)
O14 0.067(4) 0.064(4) 0.048(3) -0.002(3) 0.005(3) 0.000(3)
O15 0.040(3) 0.069(4) 0.048(3) -0.002(3) -0.008(2) 0.003(3)
O16 0.048(3) 0.045(3) 0.054(3) 0.003(3) 0.016(2) -0.007(2)
O17 0.053(3) 0.039(3) 0.083(4) 0.015(3) 0.029(3) -0.003(3)
O18 0.047(3) 0.049(4) 0.061(3) -0.020(3) 0.003(2) -0.009(2)
O19 0.180(8) 0.054(5) 0.157(7) -0.037(5) 0.139(7) -0.029(5)
O20 0.070(5) 0.047(4) 0.264(11) 0.044(5) 0.087(6) 0.024(4)
C17 0.036(4) 0.047(5) 0.046(4) 0.004(4) 0.009(3) -0.004(3)
C31 0.044(4) 0.046(5) 0.033(4) -0.007(3) 0.007(3) 0.001(3)
C30 0.043(4) 0.048(5) 0.035(4) -0.001(3) -0.004(3) 0.007(3)
C15 0.048(4) 0.049(5) 0.042(4) 0.004(4) 0.011(3) 0.004(4)
C27 0.042(4) 0.054(5) 0.033(4) 0.005(3) 0.002(3) 0.005(4)
C02 0.096(7) 0.043(6) 0.048(5) -0.010(4) -0.005(4) 0.000(5)
C2 0.078(8) 0.078(8) 0.145(11) -0.035(7) -0.032(7) 0.011(6)
C1 0.062(5) 0.047(6) 0.056(5) -0.002(4) -0.008(4) 0.011(4)
C9 0.054(5) 0.034(5) 0.092(7) 0.004(4) 0.050(5) 0.006(4)
C43 0.093(7) 0.052(6) 0.045(5) -0.008(4) 0.018(5) -0.020(5)
C20 0.100(7) 0.043(6) 0.065(6) -0.025(5) 0.000(5) -0.001(5)
C26 0.038(4) 0.027(4) 0.035(4) 0.003(3) 0.002(3) -0.002(3)
C24 0.077(6) 0.035(5) 0.045(4) 0.004(4) 0.017(4) 0.004(4)
C3 0.056(5) 0.062(7) 0.062(6) -0.013(5) 0.013(4) -0.008(4)
C12 0.054(5) 0.033(5) 0.089(7) -0.001(5) 0.015(5) 0.005(4)
C28 0.047(4) 0.057(5) 0.027(3) 0.006(3) 0.008(3) 0.008(4)
C38 0.047(4) 0.038(5) 0.038(4) 0.000(3) 0.009(3) -0.002(3)
C36 0.027(3) 0.043(5) 0.040(4) 0.001(3) 0.010(3) 0.009(3)
C42 0.081(6) 0.041(5) 0.043(4) 0.001(4) 0.001(4) -0.009(4)
C29 0.037(4) 0.025(4) 0.034(3) 0.001(3) 0.003(3) 0.003(3)
N1 0.101(6) 0.052(5) 0.046(4) -0.009(3) -0.022(4) 0.022(4)
C6 0.043(4) 0.045(5) 0.045(4) 0.005(4) 0.015(3) 0.015(4)
C25 0.046(4) 0.026(4) 0.041(4) 0.009(3) 0.013(3) 0.002(3)
C35 0.040(4) 0.058(6) 0.034(4) 0.000(4) 0.003(3) -0.006(4)
C46 0.056(5) 0.042(5) 0.062(5) 0.009(4) -0.009(4) -0.002(4)
C33 0.035(4) 0.036(5) 0.034(3) 0.004(3) 0.009(3) 0.006(3)
C23 0.067(5) 0.037(5) 0.041(4) -0.009(4) 0.016(4) 0.000(4)
C16 0.054(5) 0.049(5) 0.055(5) 0.013(4) 0.020(4) -0.003(4)
C11 0.070(6) 0.086(8) 0.063(6) 0.016(5) 0.021(5) 0.030(5)
C19 0.052(5) 0.038(5) 0.065(5) 0.005(4) 0.014(4) -0.001(4)
C14 0.037(4) 0.055(6) 0.058(5) -0.005(4) 0.001(4) 0.003(4)
C51 0.041(4) 0.040(5) 0.030(3) -0.004(3) 0.011(3) -0.006(3)
C45 0.048(5) 0.060(7) 0.105(8) 0.030(6) 0.002(5) 0.008(4)
C18 0.052(5) 0.034(5) 0.094(7) 0.004(5) 0.018(5) -0.001(4)
C8 0.042(5) 0.055(6) 0.072(6) -0.011(4) 0.017(4) -0.001(4)
C44 0.060(5) 0.037(5) 0.089(6) 0.000(5) 0.047(5) -0.004(4)
C5 0.040(4) 0.039(5) 0.045(4) 0.005(4) 0.012(3) 0.000(3)
C13 0.040(4) 0.035(5) 0.074(5) -0.010(4) 0.025(4) -0.002(3)
N2 0.046(4) 0.083(6) 0.047(4) -0.005(4) 0.003(3) -0.009(4)
C4 0.071(7) 0.123(11) 0.091(8) 0.026(7) -0.001(6) 0.014(7)
C7 0.043(4) 0.062(6) 0.051(5) -0.003(4) 0.013(4) 0.008(4)
C34 0.041(4) 0.057(5) 0.032(4) 0.004(4) 0.008(3) -0.002(4)
C41 0.043(4) 0.034(4) 0.036(4) 0.001(3) 0.015(3) -0.006(3)
C37 0.051(4) 0.042(5) 0.028(3) 0.005(3) 0.010(3) 0.005(4)
C32 0.038(4) 0.040(5) 0.045(4) 0.004(4) 0.017(3) 0.008(3)
C39 0.035(4) 0.028(4) 0.048(4) -0.006(3) 0.013(3) -0.005(3)
C22 0.040(4) 0.032(4) 0.041(4) -0.009(3) 0.009(3) -0.006(3)
C21 0.091(7) 0.088(8) 0.063(6) 0.024(5) 0.046(6) 0.038(6)
C47 0.097(8) 0.119(11) 0.069(7) -0.025(7) 0.000(6) -0.021(7)
C70 0.081(9) 0.62(5) 0.21(2) -0.34(3) -0.105(11) 0.153(18)
C74 0.117(10) 0.139(12) 0.080(7) 0.067(8) -0.039(7) -0.018(8)
C72 0.105(9) 0.117(11) 0.127(10) 0.037(9) 0.009(8) 0.018(8)
C71 0.68(5) 0.110(14) 0.036(7) -0.008(8) -0.054(16) -0.18(2)
C75 0.109(10) 0.136(14) 0.154(13) 0.018(10) -0.015(9) -0.014(9)

loop_
_atom_type_symbol
_atom_type_description
_atom_type_scat_dispersion_real
_atom_type_scat_dispersion_imag
_atom_type_scat_source
C C 0.0033 0.0016 'International Tables Vol C Tables 4.2.6.8 and 6.1.1.4'
H H 0.0000 0.0000 'International Tables Vol C Tables 4.2.6.8 and 6.1.1.4'
O O 0.0106 0.0060 'International Tables Vol C Tables 4.2.6.8 and 6.1.1.4'
S S 0.1246 0.1234 'International Tables Vol C Tables 4.2.6.8 and 6.1.1.4'
Zn Zn 0.2839 1.4301 'International Tables Vol C Tables 4.2.6.8 and 6.1.1.4'
N N 0.0061 0.0033 'International Tables Vol C Tables 4.2.6.8 and 6.1.1.4'

loop_
_geom_angle_atom_site_label_1
_geom_angle_atom_site_label_2
_geom_angle_atom_site_label_3
_geom_angle
_geom_angle_site_symmetry_1
_geom_angle_site_symmetry_3
O2 Zn1 O6 166.4(3) . .
O2 Zn1 O5 89.4(2) . .
O6 Zn1 O5 90.3(3) . .
O2 Zn1 O1 95.2(2) . .
O6 Zn1 O1 85.4(3) . .
O5 Zn1 O1 175.5(2) . .
O2 Zn1 O4 87.6(2) . .
O6 Zn1 O4 105.9(3) . .
O5 Zn1 O4 93.0(2) . .
O1 Zn1 O4 86.8(2) . .
O2 Zn1 O3 83.9(3) . .
O6 Zn1 O3 82.5(3) . .
O5 Zn1 O3 90.7(2) . .
O1 Zn1 O3 90.2(2) . .
O4 Zn1 O3 170.7(2) . .
O8 Zn2 O7 112.7(2) . .
O8 Zn2 O13 95.7(2) . .
O7 Zn2 O13 99.5(2) . .
O8 Zn2 O9 126.3(3) . .
O7 Zn2 O9 116.6(2) . .
O13 Zn2 O9 96.1(3) . .
O8 Zn2 O3 90.2(2) . .
O7 Zn2 O3 105.5(2) . .
O13 Zn2 O3 149.7(2) . .
O9 Zn2 O3 57.5(2) . .
O8 Zn2 C12 110.0(3) . .
O7 Zn2 C12 113.3(2) . .
O13 Zn2 C12 124.3(3) . .
O9 Zn2 C12 29.3(3) . .
O3 Zn2 C12 28.2(2) . .
O11 Zn3 O10 108.3(2) . .
O11 Zn3 O12 126.0(3) . .
O10 Zn3 O12 117.5(3) . .
O11 Zn3 O14 100.5(2) . .
O10 Zn3 O14 101.1(2) . .
O12 Zn3 O14 97.5(3) . .
O19 S1 O20 120.6(5) . .
O19 S1 C9 108.6(5) . 2_655
O20 S1 C9 107.0(5) . 2_655
O19 S1 C44 107.4(5) . .
O20 S1 C44 108.7(5) . .
C9 S1 C44 103.1(4) 2_655 .
O16 S2 O15 120.1(3) . .
O16 S2 C29 108.4(3) . .
O15 S2 C29 107.9(3) . .
O16 S2 C22 107.4(3) . 2
O15 S2 C22 108.1(3) . 2
C29 S2 C22 103.7(3) . 2
O17 S3 O18 120.2(3) . .
O17 S3 C39 108.6(3) . .
O18 S3 C39 107.9(3) . .
O17 S3 C36 108.2(3) . 4_566
O18 S3 C36 107.4(3) . 4_566
C39 S3 C36 103.2(3) . 4_566
C5 O1 Zn1 142.2(5) . .
C51 O2 Zn1 145.6(5) . .
C12 O3 Zn1 157.6(6) . .
C12 O3 Zn2 80.1(6) . .
Zn1 O3 Zn2 99.0(2) . .
C32 O4 Zn1 141.8(5) . .
C25 O5 Zn1 133.4(4) . .
C18 O6 Zn1 163.5(8) . .
C51 O7 Zn2 123.0(5) . .
C5 O8 Zn2 125.6(5) . .
C12 O9 Zn2 97.6(6) . .
C32 O10 Zn3 124.5(4) . .
C25 O11 Zn3 134.1(5) . .
C18 O12 Zn3 107.8(6) . .
C1 O13 Zn2 129.9(6) . .
C3 O14 Zn3 126.2(6) . .
C39 C17 C16 119.4(7) . .
C30 C31 C26 120.4(6) . .
C29 C30 C31 119.4(6) . .
C14 C15 C39 118.6(7) . .
C28 C27 C26 120.0(6) . .
C20 C02 C22 119.2(8) . .
O13 C1 N1 124.8(9) . .
C8 C9 C21 120.9(7) . .
C8 C9 S1 120.6(7) . 2_645
C21 C9 S1 118.5(7) . 2_645
C44 C43 C42 118.1(8) . .
C02 C20 C19 120.4(8) . .
C31 C26 C27 119.2(6) . .
C31 C26 C25 119.8(6) . .
C27 C26 C25 121.0(6) . .
C19 C24 C23 119.6(7) . .
O14 C3 N2 123.9(9) . .
O3 C12 O9 124.8(9) . .
O3 C12 C13 119.9(9) . .
O9 C12 C13 115.2(8) . .
O3 C12 Zn2 71.7(5) . .
O9 C12 Zn2 53.1(4) . .
C13 C12 Zn2 167.4(7) . .
C27 C28 C29 120.5(6) . .
C33 C38 C37 120.3(7) . .
C37 C36 C35 121.5(7) . .
C37 C36 S3 119.5(5) . 4_665
C35 C36 S3 119.0(6) . 4_665
C43 C42 C41 121.6(8) . .
C28 C29 C30 120.6(6) . .
C28 C29 S2 119.6(5) . .
C30 C29 S2 119.8(5) . .
C1 N1 C2 121.0(9) . .
C1 N1 C50 117.4(10) . .
C2 N1 C50 121.6(9) . .
C7 C6 C11 118.6(7) . .
C7 C6 C5 120.7(6) . .
C11 C6 C5 120.6(7) . .
O5 C25 O11 127.7(6) . .
O5 C25 C26 117.3(6) . .
O11 C25 C26 115.0(6) . .
C34 C35 C36 118.3(7) . .
C41 C46 C45 121.5(8) . .
C38 C33 C34 118.8(6) . .
C38 C33 C32 120.3(6) . .
C34 C33 C32 120.8(6) . .
C22 C23 C24 119.8(7) . .
C17 C16 C13 120.9(7) . .
C6 C11 C21 120.3(9) . .
C24 C19 C20 119.7(8) . .
C24 C19 C18 120.6(8) . .
C20 C19 C18 119.6(8) . .
C15 C14 C13 119.7(7) . .
O2 C51 O7 123.8(7) . .
O2 C51 C41 117.1(6) . .
O7 C51 C41 119.1(6) . .
C46 C45 C44 118.6(8) . .
O6 C18 O12 122.5(9) . .
O6 C18 C19 120.1(9) . .
O12 C18 C19 117.1(8) . .
C9 C8 C7 119.8(8) . .
C43 C44 C45 121.8(8) . .
C43 C44 S1 120.9(8) . .
C45 C44 S1 117.3(8) . .
O1 C5 O8 126.2(7) . .
O1 C5 C6 117.7(6) . .
O8 C5 C6 116.0(6) . .
C16 C13 C14 119.8(7) . .
C16 C13 C12 118.2(8) . .
C14 C13 C12 122.0(8) . .
C3 N2 C47 120.0(9) . .
C3 N2 C4 120.2(9) . .
C47 N2 C4 119.9(8) . .
C6 C7 C8 120.5(7) . .
C35 C34 C33 121.3(6) . .
C46 C41 C42 118.3(7) . .
C46 C41 C51 119.8(7) . .
C42 C41 C51 121.9(7) . .
C36 C37 C38 119.8(6) . .
O4 C32 O10 125.3(7) . .
O4 C32 C33 119.0(7) . .
O10 C32 C33 115.6(6) . .
C17 C39 C15 121.5(6) . .
C17 C39 S3 119.4(5) . .
C15 C39 S3 119.1(5) . .
C23 C22 C02 121.2(7) . .
C23 C22 S2 119.5(5) . 2_545
C02 C22 S2 119.3(6) . 2_545
C9 C21 C11 119.7(9) . .

loop_
_geom_bond_atom_site_label_1
_geom_bond_atom_site_label_2
_geom_bond_distance
_geom_bond_site_symmetry_2
Zn1 O2 2.025(5) .
Zn1 O6 2.046(7) .
Zn1 O5 2.053(4) .
Zn1 O1 2.053(5) .
Zn1 O4 2.087(5) .
Zn1 O3 2.262(7) .
Zn2 O8 1.941(5) .
Zn2 O7 1.956(5) .
Zn2 O13 1.988(5) .
Zn2 O9 2.045(6) .
Zn2 O3 2.443(7) .
Zn2 C12 2.534(9) .
Zn3 O11 1.921(5) .
Zn3 O10 1.923(5) .
Zn3 O12 1.930(6) .
Zn3 O14 2.001(5) .
S1 O19 1.422(8) .
S1 O20 1.433(9) .
S1 C9 1.783(7) 2_655
S1 C44 1.784(9) .
S2 O16 1.424(5) .
S2 O15 1.443(5) .
S2 C29 1.762(7) .
S2 C22 1.767(8) 2
S3 O17 1.426(5) .
S3 O18 1.434(5) .
S3 C39 1.770(6) .
S3 C36 1.776(7) 4_566
O1 C5 1.235(8) .
O2 C51 1.249(8) .
O3 C12 1.216(10) .
O4 C32 1.240(8) .
O5 C25 1.246(8) .
O6 C18 1.191(11) .
O7 C51 1.265(8) .
O8 C5 1.247(8) .
O9 C12 1.250(10) .
O10 C32 1.274(9) .
O11 C25 1.272(8) .
O12 C18 1.272(10) .
O13 C1 1.193(9) .
O14 C3 1.225(10) .
C17 C39 1.366(9) .
C17 C16 1.370(10) .
C31 C30 1.391(10) .
C31 C26 1.394(9) .
C30 C29 1.379(9) .
C15 C14 1.388(10) .
C15 C39 1.391(9) .
C27 C28 1.376(10) .
C27 C26 1.395(9) .
C02 C20 1.368(12) .
C02 C22 1.374(11) .
C2 N1 1.469(13) .
C1 N1 1.321(10) .
C9 C8 1.346(11) .
C9 C21 1.346(12) .
C9 S1 1.784(7) 2_645
C43 C44 1.354(12) .
C43 C42 1.379(12) .
C20 C19 1.387(10) .
C26 C25 1.512(9) .
C24 C19 1.378(11) .
C24 C23 1.383(10) .
C3 N2 1.296(10) .
C12 C13 1.533(11) .
C28 C29 1.377(9) .
C38 C33 1.383(9) .
C38 C37 1.386(10) .
C36 C37 1.356(10) .
C36 C35 1.393(9) .
C36 S3 1.776(7) 4_665
C42 C41 1.400(10) .
N1 C50 1.478(15) .
C6 C7 1.366(10) .
C6 C11 1.369(10) .
C6 C5 1.504(9) .
C35 C34 1.374(10) .
C46 C41 1.357(10) .
C46 C45 1.372(12) .
C33 C34 1.391(10) .
C33 C32 1.495(10) .
C23 C22 1.362(9) .
C16 C13 1.376(11) .
C11 C21 1.373(12) .
C19 C18 1.517(12) .
C14 C13 1.394(10) .
C51 C41 1.477(10) .
C45 C44 1.393(13) .
C8 C7 1.371(10) .
N2 C47 1.418(13) .
N2 C4 1.458(12) .
C22 S2 1.767(8) 2_545
C70 C71 1.08(4) .
